data_7209157
loop_
_publ_author_name
'Jacobs, Ayesha'
'B\'athori, Nikoletta B.'
'Nassimbeni, Luigi R.'
'Sebogisi, Baganetsi K.'

_publ_section_title
;
 Salts of (+)-deoxycholic acid with amines: structure, thermal stability,
 kinetics of salt formation, decomposition and chiral resolution
;
_journal_issue 5
_journal_name_full CrystEngComm
_journal_page_first 931
_journal_paper_doi 10.1039/c2ce26706c
_journal_volume 15
_journal_year 2013
_chemical_absolute_configuration rm
_chemical_formula_sum 'C28 H51 N O4'
_chemical_formula_weight 465.70
_chemical_name_common '(R)-2-butylammonium deoxycholate'
_chemical_name_systematic
;
(R)-2-butylammonium deoxycholate
;
_space_group_IT_number 5
_symmetry_cell_setting monoclinic
_symmetry_space_group_name_Hall 'C 2y'
_symmetry_space_group_name_H-M 'C 1 2 1'
_atom_sites_solution_hydrogens geom
_atom_sites_solution_primary direct
_atom_sites_solution_secondary difmap
_audit_creation_method SHELXL-97
_cell_angle_alpha 90.00
_cell_angle_beta 123.03(2)
_cell_angle_gamma 90.00
_cell_formula_units_Z 4
_cell_length_a 23.511(4)
_cell_length_b 7.6318(12)
_cell_length_c 18.196(3)
_cell_measurement_reflns_used 10356
_cell_measurement_temperature 173(2)
_cell_measurement_theta_max 26.39
_cell_measurement_theta_min 0.03
_cell_volume 2737.3(10)
_computing_cell_refinement 'SAINT-Plus (Bruker, 2004)'
_computing_data_collection 'APEX2 (Bruker, 2005)'
_computing_data_reduction 'SAINT-Plus and XPREP (Bruker 2004)'
_computing_molecular_graphics 'X-seed (Barbour, 1999)'
_computing_publication_material 'SHELXL-97 (Sheldrick, 1997)'
_computing_structure_refinement 'SHELXL-97 (Sheldrick, 1997)'
_computing_structure_solution 'SHELXS-97 (Sheldrick, 1990)'
_diffrn_ambient_temperature 173(2)
_diffrn_measured_fraction_theta_full 0.999
_diffrn_measured_fraction_theta_max 0.999
_diffrn_measurement_device_type 'Bruker Kappa Duo Apex II diffractometer'
_diffrn_measurement_method '1.2\% \f scans and \w scans'
_diffrn_radiation_monochromator graphite
_diffrn_radiation_source 'fine-focus sealed tube'
_diffrn_radiation_type MoK\a
_diffrn_radiation_wavelength 0.71073
_diffrn_reflns_av_R_equivalents 0.0420
_diffrn_reflns_av_sigmaI/netI 0.0420
_diffrn_reflns_limit_h_max 29
_diffrn_reflns_limit_h_min -29
_diffrn_reflns_limit_k_max 9
_diffrn_reflns_limit_k_min -9
_diffrn_reflns_limit_l_max 22
_diffrn_reflns_limit_l_min -22
_diffrn_reflns_number 10356
_diffrn_reflns_theta_full 26.39
_diffrn_reflns_theta_max 26.39
_diffrn_reflns_theta_min 1.74
_exptl_absorpt_coefficient_mu 0.074
_exptl_absorpt_correction_T_max 0.9978
_exptl_absorpt_correction_T_min 0.9912
_exptl_absorpt_correction_type integration
_exptl_absorpt_process_details 'Bruker XPREP (Bruker, 1999)'
_exptl_crystal_colour colourless
_exptl_crystal_density_diffrn 1.130
_exptl_crystal_density_meas ?
_exptl_crystal_density_method 'not measured'
_exptl_crystal_description rectangular
_exptl_crystal_F_000 1032
_exptl_crystal_size_max 0.12
_exptl_crystal_size_mid 0.08
_exptl_crystal_size_min 0.03
_refine_diff_density_max 0.364
_refine_diff_density_min -0.214
_refine_diff_density_rms 0.039
_refine_ls_extinction_expression Fc^*^=kFc[1+0.001xFc^2^\l^3^/sin(2\q)]^-1/4^
_refine_ls_extinction_method SHELXL
_refine_ls_goodness_of_fit_ref 1.050
_refine_ls_hydrogen_treatment noref
_refine_ls_matrix_type full
_refine_ls_number_parameters 307
_refine_ls_number_reflns 3026
_refine_ls_number_restraints 2
_refine_ls_restrained_S_all 1.050
_refine_ls_R_factor_all 0.0663
_refine_ls_R_factor_gt 0.0462
_refine_ls_shift/su_max 0.001
_refine_ls_shift/su_mean 0.000
_refine_ls_structure_factor_coef Fsqd
_refine_ls_weighting_details 'calc w=1/[\s^2^(Fo^2^)+(0.0648P)^2^+0.8688P] where P=(Fo^2^+2Fc^2^)/3'
_refine_ls_weighting_scheme calc
_refine_ls_wR_factor_gt 0.1115
_refine_ls_wR_factor_ref 0.1222
_reflns_number_gt 2371
_reflns_number_total 3026
_reflns_threshold_expression >2sigma(I)
_cod_data_source_file c2ce26706c.txt
_cod_data_source_block 4
_cod_depositor_comments
;
The following automatic conversions were performed:

'_symmetry_cell_setting' value 'Monoclinic' changed to 'monoclinic'
according to /home/saulius/struct/CIF-dictionaries/cif_core.dic
dictionary named 'cif_core.dic' version 2.4.2 from 2011-04-26.

Automatic conversion script
Id: cif_fix_values 1891 2012-01-12 08:04:46Z andrius 

The following automatic conversions were performed:

'_exptl_crystal_density_meas' value 'not measured' was changed to '?'
- the value is perceived as not measured.

Automatic conversion script
Id: cif_fix_values 3008 2015-01-20 13:52:24Z robertas 
;
_cod_original_sg_symbol_H-M 'C 2'
_cod_database_code 7209157

loop_
_symmetry_equiv_pos_as_xyz
'x, y, z'
'-x, y, -z'
'x+1/2, y+1/2, z'
'-x+1/2, y+1/2, -z'

loop_
_atom_site_label
_atom_site_type_symbol
_atom_site_fract_x
_atom_site_fract_y
_atom_site_fract_z
_atom_site_U_iso_or_equiv
_atom_site_adp_type
_atom_site_occupancy
_atom_site_symmetry_multiplicity
_atom_site_calc_flag
_atom_site_refinement_flags
C1 C 0.41827(16) 0.6423(5) 0.35964(19) 0.0321(7) Uani 1 1 d .
H5A H 0.4444 0.6336 0.4244 0.039 Uiso 1 1 calc R
H5B H 0.4370 0.7417 0.3443 0.039 Uiso 1 1 calc R
C2 C 0.34446(16) 0.6820(4) 0.3264(2) 0.0317(7) Uani 1 1 d .
H9A H 0.3418 0.7923 0.3530 0.038 Uiso 1 1 calc R
H9B H 0.3181 0.6976 0.2619 0.038 Uiso 1 1 calc R
O3 O 0.24287(11) 0.55575(9) 0.31087(15) 0.0373(5) Uani 1 1 d D
C3 C 0.31424(16) 0.5329(5) 0.3497(2) 0.0321(7) Uani 1 1 d .
H21 H 0.3376 0.5268 0.4149 0.039 Uiso 1 1 calc R
C4 C 0.32231(15) 0.36142(10) 0.3166(2) 0.0307(7) Uani 1 1 d .
H22A H 0.2927 0.3614 0.2518 0.037 Uiso 1 1 calc R
H22B H 0.3064 0.2667 0.3383 0.037 Uiso 1 1 calc R
H4 H 0.2340 0.6543 0.3199 0.051(11) Uiso 1 1 d RD
C5 C 0.39602(16) 0.3191(5) 0.34393(19) 0.0295(7) Uani 1 1 d .
H8 H 0.4236 0.3042 0.4091 0.035 Uiso 1 1 calc R
H5 H 0.2943 0.7142 0.0030 0.098(19) Uiso 1 1 d R
C6 C 0.39938(17) 0.1453(5) 0.3044(2) 0.0349(7) Uani 1 1 d .
H20A H 0.3754 0.0540 0.3162 0.042 Uiso 1 1 calc R
H20B H 0.4474 0.1092 0.3334 0.042 Uiso 1 1 calc R
C7 C 0.36754(16) 0.1576(5) 0.20525(19) 0.0321(7) Uani 1 1 d .
H14A H 0.3746 0.0453 0.1840 0.038 Uiso 1 1 calc R
H14B H 0.3181 0.1763 0.1754 0.038 Uiso 1 1 calc R
C8 C 0.39799(15) 0.3070(4) 0.18113(19) 0.0253(6) Uani 1 1 d .
H19 H 0.4469 0.2804 0.2062 0.030 Uiso 1 1 calc R
C9 C 0.39322(15) 0.4825(4) 0.22044(18) 0.0249(6) Uani 1 1 d .
H3 H 0.3439 0.5033 0.1953 0.030 Uiso 1 1 calc R
C10 C 0.42863(15) 0.4722(5) 0.32251(18) 0.0285(6) Uani 1 1 d .
C11 C 0.41796(16) 0.6374(5) 0.19125(19) 0.0308(7) Uani 1 1 d .
H4A H 0.4674 0.6255 0.2181 0.037 Uiso 1 1 calc R
H4B H 0.4102 0.7474 0.2134 0.037 Uiso 1 1 calc R
O12 O 0.31254(11) 0.6955(4) 0.05594(15) 0.0403(6) Uani 1 1 d .
C12 C 0.38242(15) 0.6510(4) 0.09119(19) 0.0278(6) Uani 1 1 d .
H10 H 0.4039 0.7477 0.0774 0.033 Uiso 1 1 calc R
C13 C 0.38900(14) 0.4785(5) 0.05215(18) 0.0252(6) Uani 1 1 d .
C14 C 0.36193(15) 0.3276(4) 0.08201(18) 0.0253(6) Uani 1 1 d .
H11 H 0.3137 0.3572 0.0596 0.030 Uiso 1 1 calc R
C15 C 0.35967(17) 0.1704(5) 0.0283(2) 0.0333(7) Uani 1 1 d .
H23A H 0.3243 0.0859 0.0187 0.040 Uiso 1 1 calc R
H23B H 0.4040 0.1096 0.0583 0.040 Uiso 1 1 calc R
C16 C 0.34257(17) 0.2510(5) -0.0598(2) 0.0344(7) Uani 1 1 d .
H26A H 0.2972 0.2116 -0.1083 0.041 Uiso 1 1 calc R
H26B H 0.3766 0.2144 -0.0728 0.041 Uiso 1 1 calc R
C17 C 0.34356(15) 0.4540(4) -0.04961(18) 0.0262(6) Uani 1 1 d .
H18 H 0.2965 0.4916 -0.0695 0.031 Uiso 1 1 calc R
C18 C 0.46403(14) 0.4538(5) 0.08373(19) 0.0314(7) Uani 1 1 d .
H17A H 0.4804 0.5591 0.0699 0.047 Uiso 1 1 calc R
H17B H 0.4684 0.3524 0.0541 0.047 Uiso 1 1 calc R
H17C H 0.4911 0.4344 0.1472 0.047 Uiso 1 1 calc R
C19 C 0.50535(16) 0.4425(5) 0.3686(2) 0.0400(8) Uani 1 1 d .
H24A H 0.5264 0.5471 0.3621 0.060 Uiso 1 1 calc R
H24B H 0.5135 0.3417 0.3421 0.060 Uiso 1 1 calc R
H24C H 0.5251 0.4196 0.4310 0.060 Uiso 1 1 calc R
C20 C 0.36353(16) 0.5514(5) -0.10682(19) 0.0309(7) Uani 1 1 d .
H25 H 0.4111 0.5171 -0.0859 0.037 Uiso 1 1 calc R
C21 C 0.3621(2) 0.7515(5) -0.0976(2) 0.0491(10) Uani 1 1 d .
H29A H 0.3682 0.8088 -0.1410 0.074 Uiso 1 1 calc R
H29B H 0.3987 0.7867 -0.0385 0.074 Uiso 1 1 calc R
H29C H 0.3183 0.7863 -0.1073 0.074 Uiso 1 1 calc R
C22 C 0.31756(15) 0.4950(5) -0.20314(18) 0.0316(7) Uani 1 1 d .
H27A H 0.3197 0.3659 -0.2065 0.038 Uiso 1 1 calc R
H27B H 0.2701 0.5266 -0.2245 0.038 Uiso 1 1 calc R
C23 C 0.33633(16) 0.5778(5) -0.26397(19) 0.0350(7) Uani 1 1 d .
H28A H 0.3254 0.7043 -0.2696 0.042 Uiso 1 1 calc R
H28B H 0.3860 0.5674 -0.2358 0.042 Uiso 1 1 calc R
C24 C 0.30147(16) 0.4997(5) -0.35565(19) 0.0332(7) Uani 1 1 d .
O24A O 0.29682(15) 0.5955(4) -0.41517(15) 0.0556(8) Uani 1 1 d .
O24B O 0.28024(14) 0.3469(4) -0.36960(15) 0.0490(6) Uani 1 1 d .
N1G N 0.30267(13) 0.9543(4) -0.42363(17) 0.0342(6) Uani 1 1 d .
H1G1 H 0.3034 0.8352 -0.4212 0.051 Uiso 1 1 calc R
H1G2 H 0.2700 0.9899 -0.4787 0.051 Uiso 1 1 calc R
H1G3 H 0.2936 0.9979 -0.3845 0.051 Uiso 1 1 calc R
C1G C 0.3710(2) 1.0208(6) -0.4011(3) 0.0572(11) Uani 1 1 d .
H30 H 0.3700 1.1518 -0.4006 0.069 Uiso 1 1 calc R
C2G C 0.4262(2) 0.9600(7) -0.3117(3) 0.0671(13) Uani 1 1 d .
H31A H 0.4230 0.8312 -0.3087 0.081 Uiso 1 1 calc R
H31B H 0.4706 0.9869 -0.3032 0.081 Uiso 1 1 calc R
C3G C 0.4242(2) 1.0405(8) -0.2385(3) 0.0747(14) Uani 1 1 d .
H32A H 0.4269 1.1683 -0.2410 0.112 Uiso 1 1 calc R
H32B H 0.4626 0.9978 -0.1823 0.112 Uiso 1 1 calc R
H32C H 0.3817 1.0084 -0.2440 0.112 Uiso 1 1 calc R
C4G C 0.3841(2) 0.9641(9) -0.4711(3) 0.0773(14) Uani 1 1 d .
H33A H 0.3833 0.8359 -0.4746 0.116 Uiso 1 1 calc R
H33B H 0.4285 1.0073 -0.4556 0.116 Uiso 1 1 calc R
H33C H 0.3487 1.0125 -0.5279 0.116 Uiso 1 1 calc R

loop_
_atom_site_aniso_label
_atom_site_aniso_U_11
_atom_site_aniso_U_22
_atom_site_aniso_U_33
_atom_site_aniso_U_23
_atom_site_aniso_U_13
_atom_site_aniso_U_12
C1 0.0430(18) 0.0269(15) 0.0256(15) -0.0021(13) 0.0182(14) -0.0060(14)
C2 0.0448(18) 0.0209(14) 0.0324(16) -0.0001(13) 0.0230(14) 0.0017(14)
O3 0.0424(13) 0.0304(12) 0.0474(13) -0.0001(10) 0.0300(11) 0.0035(10)
C3 0.0405(18) 0.0308(16) 0.0294(15) 0.0005(13) 0.0219(14) 0.0005(14)
C4 0.0400(18) 0.0252(15) 0.0312(16) 0.0015(13) 0.0221(14) -0.0032(14)
C5 0.0377(18) 0.0249(15) 0.0258(15) 0.0048(13) 0.0172(14) 0.0025(13)
C6 0.0460(19) 0.0255(16) 0.0385(17) 0.0068(14) 0.0264(15) 0.0063(15)
C7 0.0480(19) 0.0184(14) 0.0354(16) 0.0011(13) 0.0264(15) 0.0007(14)
C8 0.0280(15) 0.0175(14) 0.0299(15) 0.0009(11) 0.0154(13) 0.0028(11)
C9 0.0265(15) 0.0204(13) 0.0286(14) 0.0024(12) 0.0155(12) 0.0008(12)
C10 0.0317(16) 0.0259(15) 0.0250(15) 0.0010(13) 0.0136(13) 0.0015(14)
C11 0.0378(17) 0.0217(14) 0.0336(16) -0.0022(13) 0.0198(14) -0.0046(13)
O12 0.0404(13) 0.0383(13) 0.0400(14) 0.0083(10) 0.0205(11) 0.0144(11)
C12 0.0316(16) 0.0209(14) 0.0328(16) 0.0033(13) 0.0188(13) -0.0018(13)
C13 0.0239(14) 0.0233(14) 0.0270(15) 0.0006(13) 0.0130(12) -0.0001(13)
C14 0.0272(15) 0.0216(14) 0.0262(15) -0.0011(12) 0.0139(12) -0.0016(12)
C15 0.0417(18) 0.0247(15) 0.0368(17) -0.0019(14) 0.0234(14) -0.0025(14)
C16 0.0445(19) 0.0266(16) 0.0328(17) -0.0032(14) 0.0216(15) -0.0042(14)
C17 0.0266(15) 0.0270(15) 0.0235(15) 0.0005(12) 0.0128(13) -0.0009(13)
C18 0.0252(15) 0.0366(18) 0.0293(16) 0.0002(14) 0.0129(13) -0.0004(14)
C19 0.0361(18) 0.045(2) 0.0321(18) 0.0056(15) 0.0142(15) 0.0019(16)
C20 0.0338(17) 0.0334(17) 0.0260(15) 0.0012(13) 0.0166(14) -0.0042(14)
C21 0.080(3) 0.0354(18) 0.0330(18) -0.0028(16) 0.0312(19) -0.0158(19)
C22 0.0357(17) 0.0288(16) 0.0286(15) 0.0002(13) 0.0164(13) -0.0007(14)
C23 0.0389(18) 0.0359(17) 0.0311(16) 0.0015(14) 0.0196(14) -0.0054(15)
C24 0.0438(19) 0.0290(16) 0.0302(16) 0.0018(14) 0.0223(15) -0.0017(15)
O24A 0.099(2) 0.0341(13) 0.0357(13) -0.0024(11) 0.0380(14) -0.0161(13)
O24B 0.0755(18) 0.0359(14) 0.0401(14) -0.0027(12) 0.0345(13) -0.0142(13)
N1G 0.0430(16) 0.0299(14) 0.0348(14) -0.0010(12) 0.0244(13) -0.0022(12)
C1G 0.054(2) 0.048(2) 0.083(3) 0.018(2) 0.046(2) 0.003(2)
C2G 0.041(2) 0.075(3) 0.080(3) 0.024(3) 0.029(2) -0.003(2)
C3G 0.060(3) 0.082(4) 0.076(3) 0.000(3) 0.033(2) -0.017(3)
C4G 0.073(3) 0.099(4) 0.066(3) -0.006(3) 0.041(3) -0.005(3)

loop_
_atom_type_symbol
_atom_type_description
_atom_type_scat_dispersion_real
_atom_type_scat_dispersion_imag
_atom_type_scat_source
C C 0.0033 0.0000 'International Tables Vol C Tables 4.2.6.8 and 6.1.1.4'
H H 0.0000 0.0000 'International Tables Vol C Tables 4.2.6.8 and 6.1.1.4'
N N 0.0061 0.0000 'International Tables Vol C Tables 4.2.6.8 and 6.1.1.4'
O O 0.0106 0.0000 'International Tables Vol C Tables 4.2.6.8 and 6.1.1.4'

loop_
_geom_angle_atom_site_label_1
_geom_angle_atom_site_label_2
_geom_angle_atom_site_label_3
_geom_angle
C2 C1 C10 114.2(2)
C3 C2 C1 110.2(3)
O3 C3 C4 106.2(2)
O3 C3 C2 111.8(3)
C4 C3 C2 111.1(2)
C3 C4 C5 114.6(2)
C6 C5 C4 111.3(2)
C6 C5 C10 111.9(2)
C4 C5 C10 112.3(2)
C5 C6 C7 112.5(2)
C8 C7 C6 112.2(2)
C14 C8 C7 111.7(2)
C14 C8 C9 108.8(2)
C7 C8 C9 110.4(2)
C11 C9 C8 111.7(2)
C11 C9 C10 113.1(2)
C8 C9 C10 112.2(2)
C19 C10 C1 107.7(2)
C19 C10 C5 110.1(3)
C1 C10 C5 107.7(2)
C19 C10 C9 111.2(2)
C1 C10 C9 111.6(2)
C5 C10 C9 108.5(2)
C9 C11 C12 113.4(2)
O12 C12 C11 107.1(2)
O12 C12 C13 111.8(2)
C11 C12 C13 111.2(2)
C18 C13 C12 108.3(2)
C18 C13 C14 112.6(2)
C12 C13 C14 108.0(2)
C18 C13 C17 109.4(2)
C12 C13 C17 118.1(2)
C14 C13 C17 100.4(2)
C8 C14 C15 118.5(2)
C8 C14 C13 114.9(2)
C15 C14 C13 103.7(2)
C14 C15 C16 104.4(2)
C15 C16 C17 107.0(2)
C20 C17 C16 112.8(2)
C20 C17 C13 118.5(2)
C16 C17 C13 102.5(2)
C22 C20 C21 111.0(3)
C22 C20 C17 110.5(2)
C21 C20 C17 111.7(3)
C23 C22 C20 114.1(3)
C24 C23 C22 115.7(3)
O24B C24 O24A 122.2(3)
O24B C24 C23 120.6(3)
O24A C24 C23 117.2(3)
C2G C1G N1G 110.7(3)
C2G C1G C4G 111.7(4)
N1G C1G C4G 110.2(4)
C3G C2G C1G 114.3(4)

loop_
_geom_bond_atom_site_label_1
_geom_bond_atom_site_label_2
_geom_bond_distance
C1 C2 1.524(4)
C1 C10 1.543(4)
C2 C3 1.520(4)
O3 C3 1.433(4)
C3 C4 1.496(4)
C4 C5 1.554(4)
C5 C6 1.531(4)
C5 C10 1.559(4)
C6 C7 1.534(4)
C7 C8 1.532(4)
C8 C14 1.526(4)
C8 C9 1.551(4)
C9 C11 1.534(4)
C9 C10 1.570(4)
C10 C19 1.536(4)
C11 C12 1.538(4)
O12 C12 1.441(4)
C12 C13 1.543(4)
C13 C18 1.540(4)
C13 C14 1.551(4)
C13 C17 1.565(4)
C14 C15 1.529(4)
C15 C16 1.553(4)
C16 C17 1.559(4)
C17 C20 1.546(4)
C20 C22 1.536(4)
C20 C21 1.538(5)
C22 C23 1.534(4)
C23 C24 1.523(4)
C24 O24B 1.239(4)
C24 O24A 1.261(4)
N1G C1G 1.513(4)
C1G C2G 1.499(6)
C1G C4G 1.525(6)
C2G C3G 1.491(7)
